data_1549439
loop_
_publ_author_name
'Frerichs, Nils'
'Adler, Christian'
'Schmidtmann, Marc'
'Beckhaus, R\"udiger'

_publ_section_title
;
 Crystal structure of a zwitterionic azaallyl zirconiumamide complex
 bearing a Zr^+^-\m-CH~3~---B^{-^} moiety and one equivalent of
 <i>n</i>-hexane as a solvent
;
_journal_coeditor_code WM4076
_journal_issue 5
_journal_name_full IUCrData
_journal_page_first x180644
_journal_paper_doi 10.1107/S2414314618006442
_journal_volume 3
_journal_year 2018
_chemical_formula_iupac '[Zr (C19 F18 B1) (C12 H22 N1)2 (C12 H20 N1)], C6 H14'
_chemical_formula_moiety 'C55 H67 B F15 N3 Zr, C6 H14'
_chemical_formula_structural '[Zr(N(C6H11)2)2(N(C6H11)(C6H9))][BCH3(C6F5)3] C6H14'
_chemical_formula_sum 'C61 H81 B F15 N3 Zr'
_chemical_formula_weight 1243.31
_chemical_name_systematic
'[(Cyclohex-1-enyl)cyclohexylamido]bis(dicyclohexylamido)[methyltris(pentafluorophenyl)borato]zirconium(IV) hexane monosolvate'
_space_group_crystal_system monoclinic
_space_group_IT_number 14
_space_group_name_Hall '-P 2ybc'
_space_group_name_H-M_alt 'P 1 21/c 1'
_symmetry_space_group_name_Hall '-P 2ybc'
_symmetry_space_group_name_H-M 'P 1 21/c 1'
_atom_sites_solution_hydrogens difmap
_atom_sites_solution_primary direct
_atom_sites_solution_secondary difmap
_audit_creation_method SHELXL-2014/7
_cell_angle_alpha 90
_cell_angle_beta 104.2591(19)
_cell_angle_gamma 90
_cell_formula_units_Z 4
_cell_length_a 23.4930(15)
_cell_length_b 11.9942(8)
_cell_length_c 21.8489(14)
_cell_measurement_reflns_used 9306
_cell_measurement_temperature 100(2)
_cell_measurement_theta_max 33.56
_cell_measurement_theta_min 2.24
_cell_volume 5966.9(7)
_computing_cell_refinement
;
SAINT (Bruker, 2013)
;
_computing_data_collection
;
APEX2 (Bruker, 2013)
;
_computing_data_reduction
;
SAINT (Bruker, 2013)
;
_computing_molecular_graphics
;
DIAMOND (Brandenburg & Putz, 2006)
;
_computing_publication_material
;
publCIF (Westrip, 2010)
;
_computing_structure_refinement
;
SHELXL2014 (Sheldrick, 2015b)
;
_computing_structure_solution
;
SHELXS2013 (Sheldrick, 2015a)
;
_diffrn_ambient_temperature 100(2)
_diffrn_measured_fraction_theta_full 1.000
_diffrn_measured_fraction_theta_max 1.000
_diffrn_measurement_device_type 'Bruker APEXII CCD'
_diffrn_measurement_method '\f and \w scans'
_diffrn_radiation_type MoK\a
_diffrn_radiation_wavelength 0.71073
_diffrn_reflns_av_R_equivalents 0.0541
_diffrn_reflns_limit_h_max 36
_diffrn_reflns_limit_h_min -37
_diffrn_reflns_limit_k_max 19
_diffrn_reflns_limit_k_min -19
_diffrn_reflns_limit_l_max 35
_diffrn_reflns_limit_l_min -35
_diffrn_reflns_number 345389
_diffrn_reflns_theta_full 25.242
_diffrn_reflns_theta_max 34.971
_diffrn_reflns_theta_min 1.789
_exptl_absorpt_coefficient_mu 0.272
_exptl_absorpt_correction_T_max 1.0000
_exptl_absorpt_correction_T_min 0.9770
_exptl_absorpt_correction_type multi-scan
_exptl_absorpt_process_details
;
(<i>SADABS</i>; Krause <i>et al.</i>, 2015)
;
_exptl_crystal_colour colourless
_exptl_crystal_density_diffrn 1.384
_exptl_crystal_description block
_exptl_crystal_F_000 2592
_exptl_crystal_size_max 0.250
_exptl_crystal_size_mid 0.200
_exptl_crystal_size_min 0.100
_refine_diff_density_max 1.294
_refine_diff_density_min -0.518
_refine_ls_extinction_method none
_refine_ls_goodness_of_fit_ref 1.037
_refine_ls_hydrogen_treatment mixed
_refine_ls_matrix_type full
_refine_ls_number_parameters 748
_refine_ls_number_reflns 26205
_refine_ls_number_restraints 0
_refine_ls_restrained_S_all 1.037
_refine_ls_R_factor_all 0.0466
_refine_ls_R_factor_gt 0.0313
_refine_ls_shift/su_max 0.002
_refine_ls_shift/su_mean 0.000
_refine_ls_structure_factor_coef Fsqd
_refine_ls_weighting_details 'w=1/[\s^2^(Fo^2^)+(0.0400P)^2^+2.0000P] where P=(Fo^2^+2Fc^2^)/3'
_refine_ls_weighting_scheme calc
_refine_ls_wR_factor_gt 0.0765
_refine_ls_wR_factor_ref 0.0842
_reflns_number_gt 21238
_reflns_number_total 26205
_reflns_threshold_expression 'I > 2\s(I)'
_cod_data_source_file wm4076sup1.cif
_cod_data_source_block I
_cod_database_code 1549439
_shelx_space_group_comment
;
The symmetry employed for this shelxl refinement is uniquely defined
by the following loop, which should always be used as a source of
symmetry information in preference to the above space-group names.
They are only intended as comments.
;
_shelx_estimated_absorpt_t_min 0.935
_shelx_estimated_absorpt_t_max 0.973

loop_
_space_group_symop_operation_xyz
'x, y, z'
'-x, y+1/2, -z+1/2'
'-x, -y, -z'
'x, -y-1/2, z-1/2'

loop_
_atom_site_type_symbol
_atom_site_label
_atom_site_fract_x
_atom_site_fract_y
_atom_site_fract_z
_atom_site_U_iso_or_equiv
_atom_site_adp_type
_atom_site_calc_flag
_atom_site_occupancy
Zr Zr1 0.21383(2) 0.48636(2) 0.38286(2) 0.00850(2) Uani d 1
N N1 0.28171(3) 0.57005(6) 0.36166(4) 0.01011(12) Uani d 1
N N2 0.21802(3) 0.32108(6) 0.40219(4) 0.01157(13) Uani d 1
N N3 0.14480(3) 0.48570(7) 0.29728(4) 0.01232(13) Uani d 1
C C1 0.25874(4) 0.68504(7) 0.34853(4) 0.01084(14) Uani d 1
H H1 0.2180 0.6846 0.3547 0.013 Uiso calc 1
C C2 0.25333(4) 0.71999(8) 0.27962(4) 0.01353(16) Uani d 1
H H2A 0.2924 0.7142 0.2703 0.016 Uiso calc 1
H H2B 0.2265 0.6677 0.2513 0.016 Uiso calc 1
C C3 0.23021(5) 0.83900(8) 0.26558(5) 0.01677(17) Uani d 1
H H3A 0.2313 0.8592 0.2220 0.020 Uiso calc 1
H H3B 0.1888 0.8422 0.2683 0.020 Uiso calc 1
C C4 0.26633(5) 0.92320(8) 0.31160(5) 0.01873(19) Uani d 1
H H4A 0.2488 0.9983 0.3027 0.022 Uiso calc 1
H H4B 0.3068 0.9260 0.3059 0.022 Uiso calc 1
C C5 0.26799(5) 0.89024(8) 0.37963(5) 0.01808(18) Uani d 1
H H5A 0.2277 0.8928 0.3860 0.022 Uiso calc 1
H H5B 0.2924 0.9443 0.4090 0.022 Uiso calc 1
C C6 0.29323(4) 0.77286(7) 0.39441(4) 0.01356(16) Uani d 1
H H6A 0.2923 0.7527 0.4381 0.016 Uiso calc 1
H H6B 0.3347 0.7725 0.3919 0.016 Uiso calc 1
C C7 0.34477(4) 0.55940(7) 0.36306(4) 0.01105(14) Uani d 1
H H7 0.3556 0.6262 0.3410 0.013 Uiso calc 1
C C8 0.35808(4) 0.45651(8) 0.32758(4) 0.01307(15) Uani d 1
H H8A 0.3354 0.4606 0.2830 0.016 Uiso calc 1
H H8B 0.3455 0.3888 0.3465 0.016 Uiso calc 1
C C9 0.42381(4) 0.44768(9) 0.33006(5) 0.01716(17) Uani d 1
H H9A 0.4313 0.3758 0.3112 0.021 Uiso calc 1
H H9B 0.4347 0.5084 0.3044 0.021 Uiso calc 1
C C10 0.46252(4) 0.45513(9) 0.39729(5) 0.01722(17) Uani d 1
H H10A 0.4559 0.3888 0.4216 0.021 Uiso calc 1
H H10B 0.5044 0.4559 0.3960 0.021 Uiso calc 1
C C11 0.44859(4) 0.56039(8) 0.42992(5) 0.01702(18) Uani d 1
H H11A 0.4575 0.6270 0.4072 0.020 Uiso calc 1
H H11B 0.4733 0.5631 0.4737 0.020 Uiso calc 1
C C12 0.38364(4) 0.56092(8) 0.43076(4) 0.01395(16) Uani d 1
H H12A 0.3749 0.6284 0.4529 0.017 Uiso calc 1
H H12B 0.3749 0.4948 0.4540 0.017 Uiso calc 1
C C13 0.28052(4) 0.29532(7) 0.43064(4) 0.01154(15) Uani d 1
H H13 0.3031 0.3648 0.4275 0.014 Uiso calc 1
C C14 0.30406(4) 0.20484(8) 0.39345(5) 0.01518(16) Uani d 1
H H14A 0.2804 0.1363 0.3925 0.018 Uiso calc 1
H H14B 0.2990 0.2304 0.3493 0.018 Uiso calc 1
C C15 0.36868(5) 0.17665(9) 0.42115(6) 0.0209(2) Uani d 1
H H15A 0.3799 0.1129 0.3978 0.025 Uiso calc 1
H H15B 0.3932 0.2413 0.4159 0.025 Uiso calc 1
C C16 0.38043(5) 0.14722(9) 0.49106(6) 0.0231(2) Uani d 1
H H16A 0.4230 0.1350 0.5084 0.028 Uiso calc 1
H H16B 0.3597 0.0773 0.4961 0.028 Uiso calc 1
C C17 0.35950(5) 0.24079(9) 0.52747(5) 0.01961(19) Uani d 1
H H17A 0.3824 0.3092 0.5249 0.024 Uiso calc 1
H H17B 0.3667 0.2195 0.5725 0.024 Uiso calc 1
C C18 0.29389(4) 0.26501(8) 0.50108(4) 0.01461(16) Uani d 1
H H18A 0.2820 0.3274 0.5249 0.018 Uiso calc 1
H H18B 0.2707 0.1985 0.5067 0.018 Uiso calc 1
C C19 0.17799(4) 0.22409(7) 0.39555(4) 0.01309(15) Uani d 1
H H19 0.2007 0.1611 0.4200 0.016 Uiso calc 1
C C20 0.15693(5) 0.18612(9) 0.32690(5) 0.01965(19) Uani d 1
H H20A 0.1913 0.1695 0.3099 0.024 Uiso calc 1
H H20B 0.1344 0.2471 0.3014 0.024 Uiso calc 1
C C21 0.11804(6) 0.08198(10) 0.32142(6) 0.0261(2) Uani d 1
H H21A 0.1030 0.0623 0.2763 0.031 Uiso calc 1
H H21B 0.1419 0.0186 0.3428 0.031 Uiso calc 1
C C22 0.06636(5) 0.10117(10) 0.35104(7) 0.0282(3) Uani d 1
H H22A 0.0396 0.1574 0.3260 0.034 Uiso calc 1
H H22B 0.0441 0.0308 0.3500 0.034 Uiso calc 1
C C23 0.08721(5) 0.14104(10) 0.41874(7) 0.0275(2) Uani d 1
H H23A 0.1103 0.0813 0.4448 0.033 Uiso calc 1
H H23B 0.0528 0.1574 0.4358 0.033 Uiso calc 1
C C24 0.12520(5) 0.24595(10) 0.42288(6) 0.0240(2) Uani d 1
H H24A 0.1014 0.3074 0.3993 0.029 Uiso calc 1
H H24B 0.1390 0.2692 0.4676 0.029 Uiso calc 1
C C25 0.14010(4) 0.47556(8) 0.22905(4) 0.01350(15) Uani d 1
H H25 0.1389 0.5520 0.2105 0.016 Uiso calc 1
C C26 0.19286(4) 0.41361(9) 0.21705(5) 0.01617(17) Uani d 1
H H26A 0.1958 0.3393 0.2373 0.019 Uiso calc 1
H H26B 0.2292 0.4555 0.2362 0.019 Uiso calc 1
C C27 0.18728(5) 0.39968(10) 0.14616(5) 0.0226(2) Uani d 1
H H27A 0.1880 0.4740 0.1266 0.027 Uiso calc 1
H H27B 0.2212 0.3565 0.1396 0.027 Uiso calc 1
C C28 0.13047(6) 0.33967(11) 0.11418(6) 0.0280(2) Uani d 1
H H28A 0.1270 0.3356 0.0681 0.034 Uiso calc 1
H H28B 0.1316 0.2626 0.1306 0.034 Uiso calc 1
C C29 0.07725(5) 0.40048(11) 0.12628(5) 0.0264(2) Uani d 1
H H29A 0.0412 0.3578 0.1073 0.032 Uiso calc 1
H H29B 0.0738 0.4748 0.1060 0.032 Uiso calc 1
C C30 0.08306(4) 0.41416(9) 0.19716(5) 0.01860(18) Uani d 1
H H30A 0.0828 0.3398 0.2167 0.022 Uiso calc 1
H H30B 0.0490 0.4567 0.2039 0.022 Uiso calc 1
C C31 0.11490(4) 0.56706(8) 0.31930(4) 0.01275(15) Uani d 1
C C32 0.09037(4) 0.66758(8) 0.27946(5) 0.01662(17) Uani d 1
H H32A 0.0640 0.6416 0.2394 0.020 Uiso calc 1
H H32B 0.1232 0.7088 0.2689 0.020 Uiso calc 1
C C33 0.05627(5) 0.74724(10) 0.31204(6) 0.0228(2) Uani d 1
H H33A 0.0510 0.8197 0.2897 0.027 Uiso calc 1
H H33B 0.0169 0.7159 0.3100 0.027 Uiso calc 1
C C34 0.08872(5) 0.76523(9) 0.38072(5) 0.02014(19) Uani d 1
H H34A 0.0680 0.8220 0.4001 0.024 Uiso calc 1
H H34B 0.1289 0.7927 0.3831 0.024 Uiso calc 1
C C35 0.09169(4) 0.65535(8) 0.41668(5) 0.01687(17) Uani d 1
H H35A 0.1177 0.6645 0.4595 0.020 Uiso calc 1
H H35B 0.0520 0.6360 0.4213 0.020 Uiso calc 1
C C36 0.11457(4) 0.56144(8) 0.38317(5) 0.01355(16) Uani d 1
H H36 0.1127(7) 0.4872(12) 0.4000(7) 0.021(4) Uiso d 1
F F1 0.20245(3) 0.79665(5) 0.49768(3) 0.01950(12) Uani d 1
F F2 0.24113(4) 1.00298(5) 0.51775(4) 0.02520(14) Uani d 1
F F3 0.32734(3) 1.05569(6) 0.62319(4) 0.02749(15) Uani d 1
F F4 0.37413(3) 0.89050(6) 0.70609(3) 0.02459(14) Uani d 1
F F5 0.33760(3) 0.68372(5) 0.68722(3) 0.01849(12) Uani d 1
F F6 0.36335(3) 0.55919(5) 0.57935(3) 0.01821(12) Uani d 1
F F7 0.43464(3) 0.40442(6) 0.64374(3) 0.02380(14) Uani d 1
F F8 0.39619(3) 0.26123(6) 0.72163(4) 0.02996(16) Uani d 1
F F9 0.28489(3) 0.28137(6) 0.73580(3) 0.02515(14) Uani d 1
F F10 0.21304(3) 0.43460(5) 0.67477(3) 0.01726(11) Uani d 1
F F11 0.16097(3) 0.41066(5) 0.54666(3) 0.01937(12) Uani d 1
F F12 0.04898(3) 0.39981(6) 0.54976(4) 0.02976(16) Uani d 1
F F13 -0.00419(3) 0.57798(8) 0.59065(5) 0.03586(19) Uani d 1
F F14 0.05897(3) 0.76766(7) 0.62731(4) 0.02899(16) Uani d 1
F F15 0.16986(3) 0.78129(5) 0.62573(3) 0.01876(12) Uani d 1
C C37 0.23938(4) 0.56284(8) 0.50084(4) 0.01287(15) Uani d 1
H H37A 0.2235(7) 0.4879(13) 0.4941(8) 0.025(4) Uiso d 1
H H37B 0.2776(7) 0.5660(13) 0.4939(7) 0.022(4) Uiso d 1
H H37C 0.2143(7) 0.6116(13) 0.4725(8) 0.026(4) Uiso d 1
C C38 0.26937(4) 0.72498(8) 0.58933(4) 0.01252(15) Uani d 1
C C39 0.24776(4) 0.81354(8) 0.54883(5) 0.01474(16) Uani d 1
C C40 0.26623(5) 0.92305(8) 0.55851(5) 0.01733(18) Uani d 1
C C41 0.30925(5) 0.95006(8) 0.61195(5) 0.01906(19) Uani d 1
C C42 0.33261(5) 0.86644(9) 0.65361(5) 0.01749(18) Uani d 1
C C43 0.31263(4) 0.75757(8) 0.64181(5) 0.01405(16) Uani d 1
C C44 0.28281(4) 0.50457(7) 0.62061(4) 0.01195(15) Uani d 1
C C45 0.34091(4) 0.49069(8) 0.61689(4) 0.01361(15) Uani d 1
C C46 0.37951(4) 0.41240(8) 0.65014(5) 0.01644(17) Uani d 1
C C47 0.36038(5) 0.34000(9) 0.69010(5) 0.01923(19) Uani d 1
C C48 0.30397(5) 0.35025(8) 0.69660(5) 0.01701(18) Uani d 1
C C49 0.26689(4) 0.43110(8) 0.66291(4) 0.01347(15) Uani d 1
C C50 0.17245(4) 0.59754(8) 0.58320(4) 0.01208(15) Uani d 1
C C51 0.13726(4) 0.50347(8) 0.56545(5) 0.01491(16) Uani d 1
C C52 0.07909(5) 0.49462(9) 0.56712(5) 0.02023(19) Uani d 1
C C53 0.05214(5) 0.58430(10) 0.58782(6) 0.0226(2) Uani d 1
C C54 0.08425(5) 0.67975(9) 0.60659(5) 0.01938(19) Uani d 1
C C55 0.14281(4) 0.68436(8) 0.60441(5) 0.01447(16) Uani d 1
B B1 0.24097(5) 0.59861(8) 0.57553(5) 0.01129(16) Uani d 1
C C56 0.43620(8) 0.81659(16) 0.54449(9) 0.0517(5) Uani d 1
H H56A 0.4564 0.8474 0.5141 0.078 Uiso calc 1
H H56B 0.3981 0.8535 0.5393 0.078 Uiso calc 1
H H56C 0.4302 0.7364 0.5371 0.078 Uiso calc 1
C C57 0.47325(6) 0.83595(12) 0.61115(8) 0.0339(3) Uani d 1
H H57A 0.5119 0.7997 0.6157 0.041 Uiso calc 1
H H57B 0.4538 0.8001 0.6414 0.041 Uiso calc 1
C C58 0.48270(6) 0.95890(11) 0.62787(6) 0.0285(2) Uani d 1
H H58A 0.4441 0.9950 0.6243 0.034 Uiso calc 1
H H58B 0.5016 0.9953 0.5973 0.034 Uiso calc 1
C C59 0.52089(6) 0.97624(12) 0.69449(7) 0.0322(3) Uani d 1
H H59A 0.5060 0.9280 0.7238 0.039 Uiso calc 1
H H59B 0.5614 0.9518 0.6956 0.039 Uiso calc 1
C C60 0.52295(7) 1.09536(13) 0.71790(7) 0.0362(3) Uani d 1
H H60A 0.4826 1.1190 0.7180 0.043 Uiso calc 1
H H60B 0.5469 1.0978 0.7621 0.043 Uiso calc 1
C C61 0.54768(9) 1.17644(15) 0.67981(9) 0.0493(4) Uani d 1
H H61A 0.5866 1.1512 0.6769 0.074 Uiso calc 1
H H61B 0.5511 1.2498 0.7001 0.074 Uiso calc 1
H H61C 0.5216 1.1817 0.6373 0.074 Uiso calc 1

loop_
_atom_site_aniso_label
_atom_site_aniso_U_11
_atom_site_aniso_U_22
_atom_site_aniso_U_33
_atom_site_aniso_U_12
_atom_site_aniso_U_13
_atom_site_aniso_U_23
Zr1 0.00881(4) 0.00682(3) 0.00962(4) 0.00034(3) 0.00177(3) 0.00068(3)
N1 0.0106(3) 0.0086(3) 0.0109(3) 0.0005(2) 0.0023(2) 0.0006(2)
N2 0.0121(3) 0.0083(3) 0.0135(3) -0.0007(2) 0.0016(3) 0.0007(2)
N3 0.0110(3) 0.0123(3) 0.0126(3) 0.0012(2) 0.0007(3) -0.0004(3)
C1 0.0119(4) 0.0084(3) 0.0121(3) 0.0002(3) 0.0028(3) 0.0009(3)
C2 0.0178(4) 0.0107(3) 0.0113(4) 0.0002(3) 0.0022(3) 0.0018(3)
C3 0.0215(5) 0.0119(4) 0.0156(4) 0.0010(3) 0.0020(3) 0.0038(3)
C4 0.0273(5) 0.0100(4) 0.0181(4) -0.0009(3) 0.0042(4) 0.0027(3)
C5 0.0275(5) 0.0097(4) 0.0169(4) 0.0009(3) 0.0053(4) -0.0007(3)
C6 0.0182(4) 0.0094(3) 0.0126(4) -0.0009(3) 0.0031(3) -0.0005(3)
C7 0.0101(3) 0.0113(3) 0.0114(3) -0.0001(3) 0.0019(3) 0.0010(3)
C8 0.0127(4) 0.0133(4) 0.0133(4) 0.0004(3) 0.0035(3) -0.0010(3)
C9 0.0141(4) 0.0206(4) 0.0176(4) 0.0029(3) 0.0054(3) -0.0002(3)
C10 0.0122(4) 0.0169(4) 0.0214(4) 0.0021(3) 0.0017(3) 0.0012(3)
C11 0.0133(4) 0.0150(4) 0.0198(4) -0.0006(3) -0.0015(3) 0.0003(3)
C12 0.0138(4) 0.0135(4) 0.0129(4) 0.0006(3) 0.0000(3) -0.0005(3)
C13 0.0129(4) 0.0080(3) 0.0132(4) -0.0003(3) 0.0021(3) 0.0010(3)
C14 0.0170(4) 0.0108(4) 0.0182(4) 0.0014(3) 0.0052(3) -0.0002(3)
C15 0.0173(4) 0.0165(4) 0.0299(5) 0.0042(3) 0.0078(4) 0.0011(4)
C16 0.0187(5) 0.0176(4) 0.0299(6) 0.0057(4) -0.0001(4) 0.0036(4)
C17 0.0190(5) 0.0157(4) 0.0200(4) 0.0004(3) -0.0030(4) 0.0020(3)
C18 0.0175(4) 0.0116(4) 0.0134(4) -0.0003(3) 0.0013(3) 0.0013(3)
C19 0.0131(4) 0.0091(3) 0.0159(4) -0.0019(3) 0.0013(3) -0.0001(3)
C20 0.0240(5) 0.0152(4) 0.0177(4) -0.0050(3) 0.0014(4) -0.0029(3)
C21 0.0286(6) 0.0180(5) 0.0284(6) -0.0085(4) 0.0004(4) -0.0071(4)
C22 0.0168(5) 0.0203(5) 0.0420(7) -0.0060(4) -0.0029(5) -0.0006(5)
C23 0.0217(5) 0.0238(5) 0.0394(7) -0.0101(4) 0.0122(5) -0.0046(5)
C24 0.0214(5) 0.0196(5) 0.0344(6) -0.0083(4) 0.0134(4) -0.0088(4)
C25 0.0128(4) 0.0142(4) 0.0121(4) 0.0002(3) 0.0004(3) -0.0002(3)
C26 0.0149(4) 0.0183(4) 0.0148(4) 0.0012(3) 0.0026(3) -0.0018(3)
C27 0.0254(5) 0.0268(5) 0.0164(4) 0.0013(4) 0.0071(4) -0.0027(4)
C28 0.0320(6) 0.0316(6) 0.0182(5) -0.0011(5) 0.0019(4) -0.0091(4)
C29 0.0238(5) 0.0326(6) 0.0176(5) -0.0013(4) -0.0046(4) -0.0050(4)
C30 0.0137(4) 0.0214(4) 0.0180(4) -0.0011(3) -0.0012(3) -0.0025(3)
C31 0.0096(4) 0.0122(4) 0.0153(4) 0.0003(3) 0.0008(3) 0.0003(3)
C32 0.0156(4) 0.0151(4) 0.0178(4) 0.0045(3) 0.0013(3) 0.0031(3)
C33 0.0216(5) 0.0203(5) 0.0248(5) 0.0113(4) 0.0026(4) 0.0023(4)
C34 0.0215(5) 0.0154(4) 0.0238(5) 0.0061(3) 0.0059(4) -0.0011(4)
C35 0.0149(4) 0.0166(4) 0.0204(4) 0.0024(3) 0.0067(3) -0.0010(3)
C36 0.0119(4) 0.0128(4) 0.0162(4) 0.0014(3) 0.0039(3) 0.0014(3)
F1 0.0233(3) 0.0142(3) 0.0177(3) -0.0008(2) -0.0013(2) 0.0011(2)
F2 0.0368(4) 0.0115(3) 0.0270(3) -0.0009(2) 0.0073(3) 0.0044(2)
F3 0.0334(4) 0.0130(3) 0.0371(4) -0.0104(3) 0.0105(3) -0.0063(3)
F4 0.0237(3) 0.0242(3) 0.0232(3) -0.0077(3) 0.0007(3) -0.0101(3)
F5 0.0210(3) 0.0176(3) 0.0147(3) 0.0001(2) 0.0001(2) -0.0012(2)
F6 0.0159(3) 0.0212(3) 0.0193(3) -0.0010(2) 0.0078(2) 0.0058(2)
F7 0.0141(3) 0.0270(3) 0.0295(4) 0.0036(2) 0.0039(3) 0.0033(3)
F8 0.0273(4) 0.0245(3) 0.0328(4) 0.0063(3) -0.0025(3) 0.0131(3)
F9 0.0311(4) 0.0238(3) 0.0198(3) -0.0056(3) 0.0047(3) 0.0111(3)
F10 0.0178(3) 0.0202(3) 0.0159(3) -0.0031(2) 0.0081(2) 0.0020(2)
F11 0.0224(3) 0.0139(3) 0.0240(3) -0.0043(2) 0.0099(2) -0.0063(2)
F12 0.0204(3) 0.0278(4) 0.0413(4) -0.0127(3) 0.0079(3) -0.0083(3)
F13 0.0128(3) 0.0442(5) 0.0530(5) -0.0039(3) 0.0128(3) -0.0078(4)
F14 0.0198(3) 0.0311(4) 0.0379(4) 0.0070(3) 0.0107(3) -0.0101(3)
F15 0.0190(3) 0.0147(3) 0.0234(3) -0.0008(2) 0.0069(2) -0.0062(2)
C37 0.0160(4) 0.0114(4) 0.0117(4) 0.0004(3) 0.0043(3) -0.0004(3)
C38 0.0139(4) 0.0117(4) 0.0127(4) -0.0015(3) 0.0045(3) -0.0009(3)
C39 0.0178(4) 0.0119(4) 0.0146(4) -0.0016(3) 0.0040(3) -0.0007(3)
C40 0.0228(5) 0.0110(4) 0.0196(4) -0.0017(3) 0.0078(4) 0.0008(3)
C41 0.0228(5) 0.0122(4) 0.0242(5) -0.0064(3) 0.0097(4) -0.0047(3)
C42 0.0176(4) 0.0167(4) 0.0186(4) -0.0049(3) 0.0052(3) -0.0061(3)
C43 0.0153(4) 0.0136(4) 0.0138(4) -0.0017(3) 0.0047(3) -0.0020(3)
C44 0.0138(4) 0.0118(4) 0.0105(3) -0.0013(3) 0.0036(3) -0.0004(3)
C45 0.0151(4) 0.0131(4) 0.0126(4) -0.0012(3) 0.0035(3) 0.0011(3)
C46 0.0136(4) 0.0173(4) 0.0173(4) 0.0009(3) 0.0017(3) 0.0003(3)
C47 0.0207(5) 0.0160(4) 0.0180(4) 0.0015(3) -0.0010(4) 0.0042(3)
C48 0.0227(5) 0.0151(4) 0.0121(4) -0.0035(3) 0.0022(3) 0.0039(3)
C49 0.0162(4) 0.0131(4) 0.0115(4) -0.0028(3) 0.0042(3) -0.0005(3)
C50 0.0127(4) 0.0128(4) 0.0111(3) -0.0007(3) 0.0035(3) -0.0006(3)
C51 0.0155(4) 0.0154(4) 0.0144(4) -0.0018(3) 0.0047(3) -0.0022(3)
C52 0.0157(4) 0.0224(5) 0.0225(5) -0.0066(3) 0.0044(4) -0.0032(4)
C53 0.0113(4) 0.0301(5) 0.0270(5) -0.0018(4) 0.0057(4) -0.0029(4)
C54 0.0152(4) 0.0232(5) 0.0206(5) 0.0032(3) 0.0060(4) -0.0040(4)
C55 0.0144(4) 0.0152(4) 0.0140(4) -0.0002(3) 0.0038(3) -0.0023(3)
B1 0.0129(4) 0.0107(4) 0.0109(4) -0.0012(3) 0.0042(3) -0.0005(3)
C56 0.0418(9) 0.0492(10) 0.0592(11) -0.0040(7) 0.0033(8) -0.0231(8)
C57 0.0257(6) 0.0294(6) 0.0467(8) 0.0033(5) 0.0093(6) -0.0049(6)
C58 0.0251(6) 0.0279(6) 0.0310(6) 0.0036(4) 0.0038(5) -0.0008(5)
C59 0.0312(6) 0.0309(6) 0.0318(6) 0.0031(5) 0.0022(5) 0.0012(5)
C60 0.0390(8) 0.0346(7) 0.0340(7) -0.0014(6) 0.0072(6) -0.0023(5)
C61 0.0575(11) 0.0405(9) 0.0476(9) -0.0147(8) 0.0085(8) 0.0021(7)

loop_
_atom_type_symbol
_atom_type_description
_atom_type_scat_dispersion_real
_atom_type_scat_dispersion_imag
_atom_type_scat_source
C C 0.0033 0.0016 'International Tables Vol C Tables 4.2.6.8 and 6.1.1.4'
H H 0.0000 0.0000 'International Tables Vol C Tables 4.2.6.8 and 6.1.1.4'
B B 0.0013 0.0007 'International Tables Vol C Tables 4.2.6.8 and 6.1.1.4'
N N 0.0061 0.0033 'International Tables Vol C Tables 4.2.6.8 and 6.1.1.4'
F F 0.0171 0.0103 'International Tables Vol C Tables 4.2.6.8 and 6.1.1.4'
Zr Zr -2.9673 0.5597 'International Tables Vol C Tables 4.2.6.8 and 6.1.1.4'

loop_
_geom_angle_atom_site_label_1
_geom_angle_atom_site_label_2
_geom_angle_atom_site_label_3
_geom_angle
N2 Zr1 N1 122.06(3)
N2 Zr1 N3 99.51(3)
N1 Zr1 N3 105.63(3)
N2 Zr1 H37A 78.9(4)
N1 Zr1 H37A 110.2(4)
N3 Zr1 H37A 138.4(4)
C7 N1 C1 113.52(7)
C7 N1 Zr1 142.24(6)
C1 N1 Zr1 103.58(5)
C13 N2 C19 114.70(7)
C13 N2 Zr1 106.53(5)
C19 N2 Zr1 138.76(6)
C31 N3 C25 120.11(8)
C31 N3 Zr1 91.97(6)
C25 N3 Zr1 137.09(6)
N1 C1 C2 112.41(7)
N1 C1 C6 113.72(7)
C2 C1 C6 110.75(7)
N1 C1 Zr1 45.22(4)
C2 C1 Zr1 123.50(6)
C6 C1 Zr1 125.73(6)
N1 C1 H1 106.5
C2 C1 H1 106.5
C6 C1 H1 106.5
Zr1 C1 H1 61.3
C3 C2 C1 112.96(8)
C3 C2 H2A 109.0
C1 C2 H2A 109.0
C3 C2 H2B 109.0
C1 C2 H2B 109.0
H2A C2 H2B 107.8
C4 C3 C2 111.87(8)
C4 C3 H3A 109.2
C2 C3 H3A 109.2
C4 C3 H3B 109.2
C2 C3 H3B 109.2
H3A C3 H3B 107.9
C3 C4 C5 110.24(8)
C3 C4 H4A 109.6
C5 C4 H4A 109.6
C3 C4 H4B 109.6
C5 C4 H4B 109.6
H4A C4 H4B 108.1
C4 C5 C6 111.00(8)
C4 C5 H5A 109.4
C6 C5 H5A 109.4
C4 C5 H5B 109.4
C6 C5 H5B 109.4
H5A C5 H5B 108.0
C5 C6 C1 112.17(8)
C5 C6 H6A 109.2
C1 C6 H6A 109.2
C5 C6 H6B 109.2
C1 C6 H6B 109.2
H6A C6 H6B 107.9
N1 C7 C8 112.80(7)
N1 C7 C12 111.95(8)
C8 C7 C12 110.51(7)
N1 C7 H7 107.1
C8 C7 H7 107.1
C12 C7 H7 107.1
C7 C8 C9 111.53(8)
C7 C8 H8A 109.3
C9 C8 H8A 109.3
C7 C8 H8B 109.3
C9 C8 H8B 109.3
H8A C8 H8B 108.0
C10 C9 C8 112.65(8)
C10 C9 H9A 109.1
C8 C9 H9A 109.1
C10 C9 H9B 109.1
C8 C9 H9B 109.1
H9A C9 H9B 107.8
C11 C10 C9 110.64(8)
C11 C10 H10A 109.5
C9 C10 H10A 109.5
C11 C10 H10B 109.5
C9 C10 H10B 109.5
H10A C10 H10B 108.1
C10 C11 C12 109.78(8)
C10 C11 H11A 109.7
C12 C11 H11A 109.7
C10 C11 H11B 109.7
C12 C11 H11B 109.7
H11A C11 H11B 108.2
C11 C12 C7 110.28(8)
C11 C12 H12A 109.6
C7 C12 H12A 109.6
C11 C12 H12B 109.6
C7 C12 H12B 109.6
H12A C12 H12B 108.1
N2 C13 C18 114.02(8)
N2 C13 C14 111.98(7)
C18 C13 C14 110.55(7)
N2 C13 Zr1 43.36(4)
C18 C13 Zr1 121.31(6)
C14 C13 Zr1 127.99(6)
N2 C13 H13 106.6
C18 C13 H13 106.6
C14 C13 H13 106.6
Zr1 C13 H13 63.5
C15 C14 C13 113.48(8)
C15 C14 H14A 108.9
C13 C14 H14A 108.9
C15 C14 H14B 108.9
C13 C14 H14B 108.9
H14A C14 H14B 107.7
C16 C15 C14 111.42(9)
C16 C15 H15A 109.3
C14 C15 H15A 109.3
C16 C15 H15B 109.3
C14 C15 H15B 109.3
H15A C15 H15B 108.0
C15 C16 C17 110.48(9)
C15 C16 H16A 109.6
C17 C16 H16A 109.6
C15 C16 H16B 109.6
C17 C16 H16B 109.6
H16A C16 H16B 108.1
C16 C17 C18 111.49(8)
C16 C17 H17A 109.3
C18 C17 H17A 109.3
C16 C17 H17B 109.3
C18 C17 H17B 109.3
H17A C17 H17B 108.0
C17 C18 C13 111.08(9)
C17 C18 H18A 109.4
C13 C18 H18A 109.4
C17 C18 H18B 109.4
C13 C18 H18B 109.4
H18A C18 H18B 108.0
N2 C19 C24 112.62(8)
N2 C19 C20 112.00(8)
C24 C19 C20 109.72(9)
N2 C19 H19 107.4
C24 C19 H19 107.4
C20 C19 H19 107.4
C19 C20 C21 111.20(9)
C19 C20 H20A 109.4
C21 C20 H20A 109.4
C19 C20 H20B 109.4
C21 C20 H20B 109.4
H20A C20 H20B 108.0
C22 C21 C20 111.37(10)
C22 C21 H21A 109.4
C20 C21 H21A 109.4
C22 C21 H21B 109.4
C20 C21 H21B 109.4
H21A C21 H21B 108.0
C23 C22 C21 111.18(9)
C23 C22 H22A 109.4
C21 C22 H22A 109.4
C23 C22 H22B 109.4
C21 C22 H22B 109.4
H22A C22 H22B 108.0
C22 C23 C24 111.10(11)
C22 C23 H23A 109.4
C24 C23 H23A 109.4
C22 C23 H23B 109.4
C24 C23 H23B 109.4
H23A C23 H23B 108.0
C19 C24 C23 110.70(9)
C19 C24 H24A 109.5
C23 C24 H24A 109.5
C19 C24 H24B 109.5
C23 C24 H24B 109.5
H24A C24 H24B 108.1
N3 C25 C26 110.70(7)
N3 C25 C30 109.76(8)
C26 C25 C30 110.12(8)
N3 C25 H25 108.7
C26 C25 H25 108.7
C30 C25 H25 108.7
C25 C26 C27 110.92(8)
C25 C26 H26A 109.5
C27 C26 H26A 109.5
C25 C26 H26B 109.5
C27 C26 H26B 109.5
H26A C26 H26B 108.0
C28 C27 C26 111.23(10)
C28 C27 H27A 109.4
C26 C27 H27A 109.4
C28 C27 H27B 109.4
C26 C27 H27B 109.4
H27A C27 H27B 108.0
C29 C28 C27 110.91(10)
C29 C28 H28A 109.5
C27 C28 H28A 109.5
C29 C28 H28B 109.5
C27 C28 H28B 109.5
H28A C28 H28B 108.0
C28 C29 C30 110.74(9)
C28 C29 H29A 109.5
C30 C29 H29A 109.5
C28 C29 H29B 109.5
C30 C29 H29B 109.5
H29A C29 H29B 108.1
C29 C30 C25 111.14(9)
C29 C30 H30A 109.4
C25 C30 H30A 109.4
C29 C30 H30B 109.4
C25 C30 H30B 109.4
H30A C30 H30B 108.0
N3 C31 C36 116.69(8)
N3 C31 C32 121.67(9)
C36 C31 C32 121.10(8)
N3 C31 Zr1 56.35(5)
C36 C31 Zr1 70.80(5)
C32 C31 Zr1 140.46(7)
C31 C32 C33 113.47(9)
C31 C32 H32A 108.9
C33 C32 H32A 108.9
C31 C32 H32B 108.9
C33 C32 H32B 108.9
H32A C32 H32B 107.7
C34 C33 C32 110.76(8)
C34 C33 H33A 109.5
C32 C33 H33A 109.5
C34 C33 H33B 109.5
C32 C33 H33B 109.5
H33A C33 H33B 108.1
C33 C34 C35 109.46(9)
C33 C34 H34A 109.8
C35 C34 H34A 109.8
C33 C34 H34B 109.8
C35 C34 H34B 109.8
H34A C34 H34B 108.2
C36 C35 C34 111.74(9)
C36 C35 H35A 109.3
C34 C35 H35A 109.3
C36 C35 H35B 109.3
C34 C35 H35B 109.3
H35A C35 H35B 107.9
C31 C36 C35 122.47(8)
C31 C36 Zr1 77.32(6)
C35 C36 Zr1 135.40(7)
C31 C36 H36 115.8(9)
C35 C36 H36 116.4(9)
Zr1 C36 H36 78.5(9)
B1 C37 Zr1 167.21(7)
B1 C37 H37A 107.5(10)
Zr1 C37 H37A 63.0(9)
B1 C37 H37B 110.5(9)
Zr1 C37 H37B 81.7(9)
H37A C37 H37B 110.8(13)
B1 C37 H37C 109.9(10)
Zr1 C37 H37C 67.8(10)
H37A C37 H37C 108.6(13)
H37B C37 H37C 109.4(13)
C43 C38 C39 112.78(8)
C43 C38 B1 126.10(8)
C39 C38 B1 120.98(8)
F1 C39 C40 114.91(9)
F1 C39 C38 119.87(8)
C40 C39 C38 125.06(9)
F2 C40 C41 120.24(9)
F2 C40 C39 120.45(9)
C41 C40 C39 119.26(9)
F3 C41 C42 120.78(10)
F3 C41 C40 120.65(10)
C42 C41 C40 118.57(9)
F4 C42 C41 119.79(9)
F4 C42 C43 120.14(10)
C41 C42 C43 120.07(9)
F5 C43 C38 121.26(8)
F5 C43 C42 114.44(8)
C38 C43 C42 124.27(9)
C49 C44 C45 112.89(8)
C49 C44 B1 127.56(8)
C45 C44 B1 119.52(8)
F6 C45 C46 115.31(9)
F6 C45 C44 119.60(8)
C46 C45 C44 125.08(9)
F7 C46 C45 121.33(9)
F7 C46 C47 119.60(9)
C45 C46 C47 119.06(10)
F8 C47 C48 120.72(10)
F8 C47 C46 120.50(10)
C48 C47 C46 118.78(9)
F9 C48 C47 119.53(9)
F9 C48 C49 120.23(10)
C47 C48 C49 120.24(9)
F10 C49 C48 114.48(8)
F10 C49 C44 121.59(8)
C48 C49 C44 123.92(9)
C55 C50 C51 112.70(9)
C55 C50 B1 127.19(8)
C51 C50 B1 120.07(8)
F11 C51 C52 115.40(9)
F11 C51 C50 119.30(9)
C52 C51 C50 125.26(9)
F12 C52 C53 120.01(10)
F12 C52 C51 120.90(10)
C53 C52 C51 119.08(10)
F13 C53 C54 120.49(11)
F13 C53 C52 120.56(10)
C54 C53 C52 118.94(10)
F14 C54 C53 119.88(10)
F14 C54 C55 120.29(10)
C53 C54 C55 119.83(10)
F15 C55 C54 114.08(9)
F15 C55 C50 121.74(9)
C54 C55 C50 124.17(9)
C44 B1 C38 111.28(7)
C44 B1 C50 112.58(7)
C38 B1 C50 110.28(7)
C44 B1 C37 105.81(7)
C38 B1 C37 108.83(7)
C50 B1 C37 107.84(7)
C57 C56 H56A 109.5
C57 C56 H56B 109.5
H56A C56 H56B 109.5
C57 C56 H56C 109.5
H56A C56 H56C 109.5
H56B C56 H56C 109.5
C56 C57 C58 113.16(13)
C56 C57 H57A 108.9
C58 C57 H57A 108.9
C56 C57 H57B 108.9
C58 C57 H57B 108.9
H57A C57 H57B 107.8
C57 C58 C59 112.21(12)
C57 C58 H58A 109.2
C59 C58 H58A 109.2
C57 C58 H58B 109.2
C59 C58 H58B 109.2
H58A C58 H58B 107.9
C60 C59 C58 114.44(12)
C60 C59 H59A 108.7
C58 C59 H59A 108.7
C60 C59 H59B 108.7
C58 C59 H59B 108.7
H59A C59 H59B 107.6
C61 C60 C59 114.34(14)
C61 C60 H60A 108.7
C59 C60 H60A 108.7
C61 C60 H60B 108.7
C59 C60 H60B 108.7
H60A C60 H60B 107.6
C60 C61 H61A 109.5
C60 C61 H61B 109.5
H61A C61 H61B 109.5
C60 C61 H61C 109.5
H61A C61 H61C 109.5
H61B C61 H61C 109.5

loop_
_geom_bond_atom_site_label_1
_geom_bond_atom_site_label_2
_geom_bond_distance
Zr1 N2 2.0242(8)
Zr1 N1 2.0321(8)
Zr1 N3 2.1524(8)
Zr1 H37A 2.384(16)
N1 C7 1.4797(12)
N1 C1 1.4831(11)
N2 C13 1.4792(12)
N2 C19 1.4805(12)
N3 C31 1.3578(12)
N3 C25 1.4724(12)
C1 C2 1.5377(13)
C1 C6 1.5397(13)
C1 H1 1.0000
C2 C3 1.5312(13)
C2 H2A 0.9900
C2 H2B 0.9900
C3 C4 1.5268(14)
C3 H3A 0.9900
C3 H3B 0.9900
C4 C5 1.5294(15)
C4 H4A 0.9900
C4 H4B 0.9900
C5 C6 1.5309(13)
C5 H5A 0.9900
C5 H5B 0.9900
C6 H6A 0.9900
C6 H6B 0.9900
C7 C8 1.5300(13)
C7 C12 1.5352(13)
C7 H7 1.0000
C8 C9 1.5354(14)
C8 H8A 0.9900
C8 H8B 0.9900
C9 C10 1.5280(14)
C9 H9A 0.9900
C9 H9B 0.9900
C10 C11 1.5246(15)
C10 H10A 0.9900
C10 H10B 0.9900
C11 C12 1.5306(14)
C11 H11A 0.9900
C11 H11B 0.9900
C12 H12A 0.9900
C12 H12B 0.9900
C13 C18 1.5366(13)
C13 C14 1.5380(13)
C13 H13 1.0000
C14 C15 1.5273(15)
C14 H14A 0.9900
C14 H14B 0.9900
C15 C16 1.5253(17)
C15 H15A 0.9900
C15 H15B 0.9900
C16 C17 1.5254(16)
C16 H16A 0.9900
C16 H16B 0.9900
C17 C18 1.5347(14)
C17 H17A 0.9900
C17 H17B 0.9900
C18 H18A 0.9900
C18 H18B 0.9900
C19 C24 1.5258(15)
C19 C20 1.5285(14)
C19 H19 1.0000
C20 C21 1.5346(15)
C20 H20A 0.9900
C20 H20B 0.9900
C21 C22 1.527(2)
C21 H21A 0.9900
C21 H21B 0.9900
C22 C23 1.5165(19)
C22 H22A 0.9900
C22 H22B 0.9900
C23 C24 1.5323(16)
C23 H23A 0.9900
C23 H23B 0.9900
C24 H24A 0.9900
C24 H24B 0.9900
C25 C26 1.5224(14)
C25 C30 1.5375(14)
C25 H25 1.0000
C26 C27 1.5310(15)
C26 H26A 0.9900
C26 H26B 0.9900
C27 C28 1.5258(17)
C27 H27A 0.9900
C27 H27B 0.9900
C28 C29 1.5258(19)
C28 H28A 0.9900
C28 H28B 0.9900
C29 C30 1.5296(16)
C29 H29A 0.9900
C29 H29B 0.9900
C30 H30A 0.9900
C30 H30B 0.9900
C31 C36 1.3991(14)
C31 C32 1.5153(13)
C32 C33 1.5304(15)
C32 H32A 0.9900
C32 H32B 0.9900
C33 C34 1.5220(16)
C33 H33A 0.9900
C33 H33B 0.9900
C34 C35 1.5271(15)
C34 H34A 0.9900
C34 H34B 0.9900
C35 C36 1.5124(14)
C35 H35A 0.9900
C35 H35B 0.9900
C36 H36 0.968(15)
F1 C39 1.3554(11)
F2 C40 1.3422(12)
F3 C41 1.3396(12)
F4 C42 1.3412(12)
F5 C43 1.3515(11)
F6 C45 1.3559(11)
F7 C46 1.3399(12)
F8 C47 1.3377(12)
F9 C48 1.3438(12)
F10 C49 1.3531(12)
F11 C51 1.3530(11)
F12 C52 1.3435(12)
F13 C53 1.3420(13)
F14 C54 1.3423(12)
F15 C55 1.3515(11)
C37 B1 1.6788(14)
C37 H37A 0.971(16)
C37 H37B 0.948(16)
C37 H37C 0.944(16)
C38 C43 1.3880(13)
C38 C39 1.3957(13)
C38 B1 1.6535(13)
C39 C40 1.3830(13)
C40 C41 1.3813(15)
C41 C42 1.3747(16)
C42 C43 1.3900(14)
C44 C49 1.3931(13)
C44 C45 1.3972(13)
C44 B1 1.6527(14)
C45 C46 1.3811(13)
C46 C47 1.3827(15)
C47 C48 1.3726(16)
C48 C49 1.3875(14)
C50 C55 1.3940(13)
C50 C51 1.3960(13)
C50 B1 1.6591(14)
C51 C52 1.3801(15)
C52 C53 1.3797(16)
C53 C54 1.3768(16)
C54 C55 1.3893(14)
C56 C57 1.519(2)
C56 H56A 0.9800
C56 H56B 0.9800
C56 H56C 0.9800
C57 C58 1.5223(19)
C57 H57A 0.9900
C57 H57B 0.9900
C58 C59 1.5244(19)
C58 H58A 0.9900
C58 H58B 0.9900
C59 C60 1.514(2)
C59 H59A 0.9900
C59 H59B 0.9900
C60 C61 1.488(2)
C60 H60A 0.9900
C60 H60B 0.9900
C61 H61A 0.9800
C61 H61B 0.9800
C61 H61C 0.9800

loop_
_geom_torsion_atom_site_label_1
_geom_torsion_atom_site_label_2
_geom_torsion_atom_site_label_3
_geom_torsion_atom_site_label_4
_geom_torsion
C7 N1 C1 C2 71.61(9)
Zr1 N1 C1 C2 -115.59(7)
C7 N1 C1 C6 -55.24(10)
Zr1 N1 C1 C6 117.56(7)
C7 N1 C1 Zr1 -172.80(9)
N1 C1 C2 C3 -179.45(8)
C6 C1 C2 C3 -51.02(11)
Zr1 C1 C2 C3 130.40(7)
C1 C2 C3 C4 53.50(12)
C2 C3 C4 C5 -55.96(12)
C3 C4 C5 C6 57.56(12)
C4 C5 C6 C1 -56.72(12)
N1 C1 C6 C5 -179.62(8)
C2 C1 C6 C5 52.67(11)
Zr1 C1 C6 C5 -128.80(7)
C1 N1 C7 C8 -135.95(8)
Zr1 N1 C7 C8 55.52(12)
C1 N1 C7 C12 98.65(9)
Zr1 N1 C7 C12 -69.87(12)
N1 C7 C8 C9 -179.85(7)
C12 C7 C8 C9 -53.68(10)
C7 C8 C9 C10 52.04(11)
C8 C9 C10 C11 -54.11(12)
C9 C10 C11 C12 58.00(11)
C10 C11 C12 C7 -60.66(10)
N1 C7 C12 C11 -174.89(7)
C8 C7 C12 C11 58.46(10)
C19 N2 C13 C18 -69.57(10)
Zr1 N2 C13 C18 110.89(7)
C19 N2 C13 C14 56.89(10)
Zr1 N2 C13 C14 -122.65(7)
C19 N2 C13 Zr1 179.54(10)
N2 C13 C14 C15 179.54(8)
C18 C13 C14 C15 -52.14(11)
Zr1 C13 C14 C15 132.36(8)
C13 C14 C15 C16 53.20(12)
C14 C15 C16 C17 -54.97(12)
C15 C16 C17 C18 57.72(12)
C16 C17 C18 C13 -57.44(11)
N2 C13 C18 C17 -179.31(7)
C14 C13 C18 C17 53.49(10)
Zr1 C13 C18 C17 -130.66(7)
C13 N2 C19 C24 129.11(9)
Zr1 N2 C19 C24 -51.56(13)
C13 N2 C19 C20 -106.65(9)
Zr1 N2 C19 C20 72.68(12)
N2 C19 C20 C21 177.11(9)
C24 C19 C20 C21 -57.05(12)
C19 C20 C21 C22 55.36(13)
C20 C21 C22 C23 -54.24(14)
C21 C22 C23 C24 55.43(14)
N2 C19 C24 C23 -176.39(9)
C20 C19 C24 C23 58.13(12)
C22 C23 C24 C19 -57.81(14)
C31 N3 C25 C26 157.72(8)
Zr1 N3 C25 C26 24.69(13)
C31 N3 C25 C30 -80.52(11)
Zr1 N3 C25 C30 146.45(8)
N3 C25 C26 C27 178.26(8)
C30 C25 C26 C27 56.71(11)
C25 C26 C27 C28 -56.73(12)
C26 C27 C28 C29 55.99(14)
C27 C28 C29 C30 -55.85(14)
C28 C29 C30 C25 56.59(13)
N3 C25 C30 C29 -179.07(9)
C26 C25 C30 C29 -56.96(11)
C25 N3 C31 C36 170.85(8)
Zr1 N3 C31 C36 -39.01(8)
C25 N3 C31 C32 -17.46(13)
Zr1 N3 C31 C32 132.67(8)
C25 N3 C31 Zr1 -150.14(9)
N3 C31 C32 C33 177.89(9)
C36 C31 C32 C33 -10.78(13)
Zr1 C31 C32 C33 -108.10(11)
C31 C32 C33 C34 43.52(13)
C32 C33 C34 C35 -64.43(12)
C33 C34 C35 C36 50.69(12)
N3 C31 C36 C35 169.91(9)
C32 C31 C36 C35 -1.82(14)
Zr1 C31 C36 C35 136.21(9)
N3 C31 C36 Zr1 33.70(7)
C32 C31 C36 Zr1 -138.04(8)
C34 C35 C36 C31 -18.58(13)
C34 C35 C36 Zr1 87.37(11)
C43 C38 C39 F1 -175.44(9)
B1 C38 C39 F1 0.68(14)
C43 C38 C39 C40 -0.25(15)
B1 C38 C39 C40 175.87(10)
F1 C39 C40 F2 -2.21(15)
C38 C39 C40 F2 -177.61(10)
F1 C39 C40 C41 175.29(9)
C38 C39 C40 C41 -0.11(17)
F2 C40 C41 F3 -1.35(16)
C39 C40 C41 F3 -178.85(10)
F2 C40 C41 C42 177.96(10)
C39 C40 C41 C42 0.46(16)
F3 C41 C42 F4 -0.21(16)
C40 C41 C42 F4 -179.51(10)
F3 C41 C42 C43 178.87(10)
C40 C41 C42 C43 -0.43(16)
C39 C38 C43 F5 178.13(9)
B1 C38 C43 F5 2.25(15)
C39 C38 C43 C42 0.28(15)
B1 C38 C43 C42 -175.61(9)
F4 C42 C43 F5 1.15(14)
C41 C42 C43 F5 -177.93(9)
F4 C42 C43 C38 179.13(9)
C41 C42 C43 C38 0.06(16)
C49 C44 C45 F6 -177.57(8)
B1 C44 C45 F6 4.15(13)
C49 C44 C45 C46 0.88(14)
B1 C44 C45 C46 -177.41(9)
F6 C45 C46 F7 -1.63(14)
C44 C45 C46 F7 179.86(9)
F6 C45 C46 C47 179.28(9)
C44 C45 C46 C47 0.78(16)
F7 C46 C47 F8 -0.97(16)
C45 C46 C47 F8 178.14(9)
F7 C46 C47 C48 179.28(9)
C45 C46 C47 C48 -1.62(15)
F8 C47 C48 F9 1.00(16)
C46 C47 C48 F9 -179.25(9)
F8 C47 C48 C49 -178.97(9)
C46 C47 C48 C49 0.79(16)
F9 C48 C49 F10 1.77(13)
C47 C48 C49 F10 -178.27(9)
F9 C48 C49 C44 -178.95(9)
C47 C48 C49 C44 1.01(15)
C45 C44 C49 F10 177.47(8)
B1 C44 C49 F10 -4.42(14)
C45 C44 C49 C48 -1.77(13)
B1 C44 C49 C48 176.35(9)
C55 C50 C51 F11 -176.92(8)
B1 C50 C51 F11 5.08(13)
C55 C50 C51 C52 0.91(15)
B1 C50 C51 C52 -177.09(9)
F11 C51 C52 F12 -1.25(15)
C50 C51 C52 F12 -179.16(10)
F11 C51 C52 C53 177.81(10)
C50 C51 C52 C53 -0.09(17)
F12 C52 C53 F13 -0.21(18)
C51 C52 C53 F13 -179.29(11)
F12 C52 C53 C54 178.67(11)
C51 C52 C53 C54 -0.40(17)
F13 C53 C54 F14 -0.64(18)
C52 C53 C54 F14 -179.52(11)
F13 C53 C54 C55 178.89(10)
C52 C53 C54 C55 0.00(17)
F14 C54 C55 F15 1.31(14)
C53 C54 C55 F15 -178.22(10)
F14 C54 C55 C50 -179.53(10)
C53 C54 C55 C50 0.94(17)
C51 C50 C55 F15 177.77(9)
B1 C50 C55 F15 -4.41(15)
C51 C50 C55 C54 -1.33(14)
B1 C50 C55 C54 176.49(9)
C49 C44 B1 C38 122.78(10)
C45 C44 B1 C38 -59.22(11)
C49 C44 B1 C50 -1.61(13)
C45 C44 B1 C50 176.40(8)
C49 C44 B1 C37 -119.17(10)
C45 C44 B1 C37 58.84(10)
C43 C38 B1 C44 -16.75(13)
C39 C38 B1 C44 167.68(9)
C43 C38 B1 C50 108.93(10)
C39 C38 B1 C50 -66.65(11)
C43 C38 B1 C37 -132.97(10)
C39 C38 B1 C37 51.46(12)
C55 C50 B1 C44 118.60(10)
C51 C50 B1 C44 -63.72(11)
C55 C50 B1 C38 -6.34(13)
C51 C50 B1 C38 171.34(8)
C55 C50 B1 C37 -125.05(10)
C51 C50 B1 C37 52.63(11)
Zr1 C37 B1 C44 99.6(3)
Zr1 C37 B1 C38 -140.8(3)
Zr1 C37 B1 C50 -21.1(3)
C56 C57 C58 C59 -178.95(14)
C57 C58 C59 C60 -169.70(13)
C58 C59 C60 C61 -61.46(19)

_cod_database_fobs_code 1549439
